data_7204778
loop_
_publ_author_name
'Tanaka, Koichi'
'Yamamoto, Yohei'
'Caira, Mino R.'

_publ_section_title
;
 Guest-dependent photochromism of 3,3?-bis-(4-fluoro-phenyl)-3H,3?H-
 [2,2?]biindenylidene-1,1?-dione in its inclusion crystals
;
_journal_issue 2
_journal_name_full CrystEngComm
_journal_page_first 1
_journal_paper_doi 10.1039/b314140c
_journal_volume 6
_journal_year 2004
_chemical_formula_moiety 'C30 H18 F2 O2 . C1 H2 CL2'
_chemical_formula_sum 'C31 H20 Cl2 F2 O2'
_chemical_formula_weight 533.37
_chemical_name_common none
_chemical_name_systematic
;
3,3'-bis-(4-fluorophenyl)-3H,3'H-[2,2']biindenylidene-1,1'-dione
dichloromethane solvate (1:1)
;
_space_group_IT_number 14
_symmetry_cell_setting monoclinic
_symmetry_space_group_name_Hall '-P 2yn'
_symmetry_space_group_name_H-M 'P 1 21/n 1'
_atom_sites_solution_hydrogens geom
_atom_sites_solution_primary direct
_atom_sites_solution_secondary difmap
_audit_creation_method SHELXL-97
_cell_angle_alpha 90.00
_cell_angle_beta 95.365(1)
_cell_angle_gamma 90.00
_cell_formula_units_Z 4
_cell_length_a 9.0486(1)
_cell_length_b 19.3364(2)
_cell_length_c 14.4056(2)
_cell_measurement_reflns_used 49349
_cell_measurement_temperature 203(2)
_cell_measurement_theta_max 27.48
_cell_measurement_theta_min 1.02
_cell_volume 2509.47(5)
_computing_cell_refinement 'DENZO-SMN (Otwinowski & Minor, 1997)'
_computing_data_collection 'COLLECT 2000'
_computing_data_reduction 'DENZO-SMN (Otwinowski & Minor, 1997)'
_computing_molecular_graphics 'ORTEP-3 (Farrugia, 1997)'
_computing_publication_material 'PLATON (Spek, 1990)'
_computing_structure_refinement 'SHELXL-97 (Sheldrick, 1997)'
_computing_structure_solution 'SHELXS-97 (Sheldrick, 1990)'
_diffrn_ambient_temperature 203(2)
_diffrn_measured_fraction_theta_full 0.997
_diffrn_measured_fraction_theta_max 0.997
_diffrn_measurement_device_type 'Nonius Kappa CCD'
_diffrn_measurement_method 'phi-scans of 1.0 and 1.2 deg.'
_diffrn_radiation_monochromator graphite
_diffrn_radiation_source 'fine-focus sealed tube'
_diffrn_radiation_type MoK\a
_diffrn_radiation_wavelength 0.71073
_diffrn_reflns_av_R_equivalents 0.0472
_diffrn_reflns_av_sigmaI/netI 0.0329
_diffrn_reflns_limit_h_max 11
_diffrn_reflns_limit_h_min -11
_diffrn_reflns_limit_k_max 24
_diffrn_reflns_limit_k_min -25
_diffrn_reflns_limit_l_max 18
_diffrn_reflns_limit_l_min -18
_diffrn_reflns_number 49349
_diffrn_reflns_theta_full 27.49
_diffrn_reflns_theta_max 27.49
_diffrn_reflns_theta_min 2.54
_exptl_absorpt_coefficient_mu 0.302
_exptl_absorpt_correction_T_max 0.9561
_exptl_absorpt_correction_T_min 0.9421
_exptl_absorpt_correction_type empirical
_exptl_absorpt_process_details 'Program SADABS'
_exptl_crystal_colour yellow
_exptl_crystal_density_diffrn 1.412
_exptl_crystal_density_meas ?
_exptl_crystal_density_method 'not measured'
_exptl_crystal_description prism
_exptl_crystal_F_000 1096
_exptl_crystal_size_max 0.20
_exptl_crystal_size_mid 0.15
_exptl_crystal_size_min 0.15
_refine_diff_density_max 0.374
_refine_diff_density_min -0.429
_refine_diff_density_rms 0.043
_refine_ls_extinction_coef none
_refine_ls_extinction_method none
_refine_ls_goodness_of_fit_ref 1.022
_refine_ls_hydrogen_treatment mixed
_refine_ls_matrix_type full
_refine_ls_number_parameters 334
_refine_ls_number_reflns 5746
_refine_ls_number_restraints 0
_refine_ls_restrained_S_all 1.022
_refine_ls_R_factor_all 0.0741
_refine_ls_R_factor_gt 0.0429
_refine_ls_shift/su_max 0.001
_refine_ls_shift/su_mean 0.000
_refine_ls_structure_factor_coef Fsqd
_refine_ls_weighting_details 'calc w=1/[\s^2^(Fo^2^)+(0.0449P)^2^+1.0176P] where P=(Fo^2^+2Fc^2^)/3'
_refine_ls_weighting_scheme calc
_refine_ls_wR_factor_gt 0.0967
_refine_ls_wR_factor_ref 0.1086
_reflns_number_gt 4005
_reflns_number_total 5746
_reflns_threshold_expression >2sigma(I)
_cod_data_source_file b314140c.txt
_cod_data_source_block c:\finfil~1\cychcls
_cod_depositor_comments
;
The following automatic conversions were performed:
'_symmetry_cell_setting' value 'Monoclinic' changed to 'monoclinic'
according to '/home/saulius/struct/CIF-dictionaries/cif_core.dic'
dictionary named 'cif_core.dic' version 2.4.1 from 2010-06-29.

Automatic conversion script
Id: cif_fix_enum 1527 2010-12-29 10:47:43Z saulius 

The following automatic conversions were performed:

'_exptl_crystal_density_meas' value '-' was changed to '?' - the
value is perceived as not measured.

Automatic conversion script
Id: cif_fix_values 3008 2015-01-20 13:52:24Z robertas 
;
_cod_original_sg_symbol_H-M P21/n
_cod_database_code 7204778

loop_
_symmetry_equiv_pos_as_xyz
'x, y, z'
'-x+1/2, y+1/2, -z+1/2'
'-x, -y, -z'
'x-1/2, -y-1/2, z-1/2'

loop_
_atom_site_label
_atom_site_type_symbol
_atom_site_fract_x
_atom_site_fract_y
_atom_site_fract_z
_atom_site_U_iso_or_equiv
_atom_site_adp_type
_atom_site_occupancy
_atom_site_symmetry_multiplicity
_atom_site_calc_flag
_atom_site_refinement_flags
_atom_site_disorder_assembly
_atom_site_disorder_group
C1 C 0.59659(18) 0.36149(9) 0.61349(12) 0.0346(4) Uani 1 1 d . . .
H1 H 0.6757 0.3904 0.6005 0.042 Uiso 1 1 calc R . .
C2 C 0.6156(2) 0.29096(10) 0.62308(14) 0.0419(4) Uani 1 1 d . . .
H2 H 0.7083 0.2711 0.6148 0.050 Uiso 1 1 calc R . .
C3 C 0.4986(2) 0.24873(10) 0.64494(14) 0.0438(5) Uani 1 1 d . . .
H3 H 0.5148 0.2010 0.6532 0.053 Uiso 1 1 calc R . .
C4 C 0.35934(19) 0.27571(9) 0.65462(13) 0.0377(4) Uani 1 1 d . . .
H4 H 0.2811 0.2469 0.6694 0.045 Uiso 1 1 calc R . .
C5 C 0.33785(17) 0.34617(8) 0.64196(11) 0.0283(3) Uani 1 1 d . . .
C6 C 0.45585(17) 0.38853(8) 0.62368(11) 0.0281(3) Uani 1 1 d . . .
C7 C 0.40749(17) 0.46118(8) 0.61838(11) 0.0269(3) Uani 1 1 d . . .
C8 C 0.24312(16) 0.46073(8) 0.62843(10) 0.0251(3) Uani 1 1 d . . .
C9 C 0.19416(16) 0.38671(8) 0.64466(11) 0.0264(3) Uani 1 1 d . . .
H9 H 0.1229 0.3720 0.5920 0.032 Uiso 1 1 calc R . .
O10 O 0.48326(12) 0.51194(6) 0.60617(8) 0.0350(3) Uani 1 1 d . . .
C11 C 0.12427(17) 0.37672(8) 0.73540(11) 0.0289(4) Uani 1 1 d . . .
C12 C 0.1989(2) 0.39554(11) 0.82007(13) 0.0459(5) Uani 1 1 d . . .
H12 H 0.2948 0.4144 0.8214 0.055 Uiso 1 1 calc R . .
C13 C 0.1342(2) 0.38702(13) 0.90298(14) 0.0572(6) Uani 1 1 d . . .
H13 H 0.1849 0.3997 0.9604 0.069 Uiso 1 1 calc R . .
C14 C -0.0062(2) 0.35943(12) 0.89853(15) 0.0519(5) Uani 1 1 d . . .
C15 C -0.0826(2) 0.33933(11) 0.81728(15) 0.0483(5) Uani 1 1 d . . .
H15 H -0.1779 0.3199 0.8168 0.058 Uiso 1 1 calc R . .
C16 C -0.01621(19) 0.34821(9) 0.73515(13) 0.0370(4) Uani 1 1 d . . .
H16 H -0.0675 0.3346 0.6783 0.044 Uiso 1 1 calc R . .
F17 F -0.07250(16) 0.35243(9) 0.97925(9) 0.0822(5) Uani 1 1 d . . .
C18 C 0.0494(2) 0.70396(9) 0.59779(13) 0.0370(4) Uani 1 1 d . . .
H18 H 0.1321 0.7335 0.5995 0.044 Uiso 1 1 calc R . .
C19 C -0.0940(2) 0.73023(10) 0.58587(13) 0.0404(4) Uani 1 1 d . . .
H19 H -0.1080 0.7782 0.5786 0.049 Uiso 1 1 calc R . .
C20 C -0.21697(19) 0.68724(9) 0.58446(12) 0.0369(4) Uani 1 1 d . . .
H20 H -0.3128 0.7064 0.5768 0.044 Uiso 1 1 calc R . .
C21 C -0.20013(18) 0.61656(9) 0.59419(11) 0.0313(4) Uani 1 1 d . . .
H21 H -0.2829 0.5871 0.5935 0.038 Uiso 1 1 calc R . .
C22 C -0.05582(17) 0.59031(8) 0.60511(10) 0.0268(3) Uani 1 1 d . . .
C23 C 0.06764(17) 0.63308(8) 0.60708(11) 0.0280(3) Uani 1 1 d . . .
C24 C 0.21196(16) 0.59233(8) 0.62016(11) 0.0263(3) Uani 1 1 d . . .
H24 H 0.2693 0.5995 0.5657 0.032 Uiso 1 1 calc R . .
C25 C 0.15835(16) 0.51776(8) 0.62172(10) 0.0251(3) Uani 1 1 d . . .
C26 C -0.00872(16) 0.51746(8) 0.61220(10) 0.0259(3) Uani 1 1 d . . .
O27 O -0.08807(12) 0.46627(6) 0.60577(8) 0.0341(3) Uani 1 1 d . . .
C28 C 0.30614(17) 0.61240(8) 0.70901(12) 0.0284(3) Uani 1 1 d . . .
C29 C 0.26456(19) 0.59388(9) 0.79567(12) 0.0369(4) Uani 1 1 d . . .
H29 H 0.1756 0.5694 0.7996 0.044 Uiso 1 1 calc R . .
C30 C 0.3520(2) 0.61075(11) 0.87694(14) 0.0483(5) Uani 1 1 d . . .
H30 H 0.3237 0.5981 0.9358 0.058 Uiso 1 1 calc R . .
C31 C 0.4811(2) 0.64659(11) 0.86839(16) 0.0512(6) Uani 1 1 d . . .
C32 C 0.5247(2) 0.66693(11) 0.78491(17) 0.0520(5) Uani 1 1 d . . .
H32 H 0.6130 0.6921 0.7817 0.062 Uiso 1 1 calc R . .
C33 C 0.43626(19) 0.64979(9) 0.70501(14) 0.0405(4) Uani 1 1 d . . .
H33 H 0.4647 0.6637 0.6467 0.049 Uiso 1 1 calc R . .
F34 F 0.56909(15) 0.66240(8) 0.94796(10) 0.0827(5) Uani 1 1 d . . .
C35 C 0.7174(2) 0.49942(11) 0.79154(14) 0.0504(5) Uani 1 1 d . . .
H35A H 0.7586 0.4659 0.7499 0.061 Uiso 1 1 calc R . .
H35B H 0.6541 0.5314 0.7529 0.061 Uiso 1 1 calc R . .
Cl36 Cl 0.60921(6) 0.45560(4) 0.86708(5) 0.0707(2) Uani 1 1 d . . .
Cl37 Cl 0.86232(7) 0.54570(4) 0.85080(4) 0.06922(19) Uani 1 1 d . . .

loop_
_atom_site_aniso_label
_atom_site_aniso_U_11
_atom_site_aniso_U_22
_atom_site_aniso_U_33
_atom_site_aniso_U_23
_atom_site_aniso_U_13
_atom_site_aniso_U_12
C1 0.0270(8) 0.0399(10) 0.0365(9) -0.0056(8) 0.0012(7) 0.0019(7)
C2 0.0328(9) 0.0404(11) 0.0514(11) -0.0086(9) -0.0028(8) 0.0116(8)
C3 0.0453(11) 0.0302(10) 0.0540(12) -0.0043(8) -0.0062(9) 0.0090(8)
C4 0.0347(9) 0.0297(9) 0.0476(11) -0.0005(8) -0.0020(8) -0.0013(7)
C5 0.0282(8) 0.0281(9) 0.0279(8) -0.0035(7) -0.0010(6) 0.0008(7)
C6 0.0262(8) 0.0307(9) 0.0269(8) -0.0036(7) 0.0002(6) 0.0012(7)
C7 0.0250(8) 0.0310(9) 0.0246(8) -0.0022(7) 0.0024(6) -0.0013(7)
C8 0.0233(7) 0.0282(9) 0.0236(8) -0.0008(6) 0.0019(6) -0.0017(6)
C9 0.0234(7) 0.0264(8) 0.0291(8) -0.0010(6) 0.0007(6) -0.0010(6)
O10 0.0292(6) 0.0317(7) 0.0451(7) -0.0013(5) 0.0086(5) -0.0047(5)
C11 0.0288(8) 0.0257(8) 0.0320(9) 0.0036(7) 0.0015(7) 0.0010(6)
C12 0.0350(10) 0.0651(14) 0.0372(10) 0.0007(9) 0.0007(8) -0.0067(9)
C13 0.0561(13) 0.0852(17) 0.0299(10) 0.0045(10) 0.0024(9) 0.0033(12)
C14 0.0559(13) 0.0602(14) 0.0424(12) 0.0211(10) 0.0202(10) 0.0105(10)
C15 0.0401(10) 0.0500(12) 0.0565(13) 0.0200(10) 0.0140(9) -0.0032(9)
C16 0.0337(9) 0.0337(10) 0.0432(10) 0.0071(8) 0.0019(7) -0.0046(7)
F17 0.0825(10) 0.1187(13) 0.0505(8) 0.0312(8) 0.0331(7) 0.0110(9)
C18 0.0380(9) 0.0297(9) 0.0440(10) 0.0044(8) 0.0080(8) -0.0012(7)
C19 0.0462(11) 0.0290(9) 0.0473(11) 0.0061(8) 0.0108(8) 0.0085(8)
C20 0.0337(9) 0.0386(10) 0.0394(10) 0.0060(8) 0.0084(7) 0.0109(8)
C21 0.0274(8) 0.0372(10) 0.0297(9) 0.0031(7) 0.0053(6) 0.0031(7)
C22 0.0280(8) 0.0293(9) 0.0234(8) 0.0022(6) 0.0039(6) 0.0010(6)
C23 0.0298(8) 0.0284(9) 0.0261(8) 0.0032(7) 0.0039(6) 0.0017(7)
C24 0.0251(8) 0.0266(8) 0.0278(8) 0.0027(6) 0.0053(6) -0.0013(6)
C25 0.0251(7) 0.0281(8) 0.0219(8) -0.0004(6) 0.0017(6) -0.0014(6)
C26 0.0252(8) 0.0302(9) 0.0224(8) 0.0021(6) 0.0027(6) -0.0001(7)
O27 0.0268(6) 0.0302(6) 0.0447(7) 0.0038(5) 0.0002(5) -0.0036(5)
C28 0.0256(8) 0.0227(8) 0.0369(9) -0.0023(7) 0.0020(7) 0.0022(6)
C29 0.0363(9) 0.0396(10) 0.0347(10) -0.0021(8) 0.0028(7) -0.0013(8)
C30 0.0577(13) 0.0522(12) 0.0337(10) -0.0079(9) -0.0030(9) 0.0126(10)
C31 0.0422(11) 0.0488(12) 0.0580(14) -0.0280(10) -0.0198(10) 0.0136(9)
C32 0.0337(10) 0.0458(12) 0.0748(16) -0.0209(11) -0.0038(10) -0.0053(9)
C33 0.0343(9) 0.0337(10) 0.0537(12) -0.0057(8) 0.0056(8) -0.0057(8)
F34 0.0662(9) 0.0999(11) 0.0743(9) -0.0497(8) -0.0343(7) 0.0197(8)
C35 0.0563(12) 0.0546(13) 0.0399(11) 0.0001(9) 0.0019(9) -0.0051(10)
Cl36 0.0516(3) 0.0840(5) 0.0778(4) 0.0196(3) 0.0134(3) -0.0051(3)
Cl37 0.0601(3) 0.0838(5) 0.0636(4) -0.0134(3) 0.0047(3) -0.0205(3)

loop_
_atom_type_symbol
_atom_type_description
_atom_type_scat_dispersion_real
_atom_type_scat_dispersion_imag
_atom_type_scat_source
C C 0.0033 0.0016 'International Tables Vol C Tables 4.2.6.8 and 6.1.1.4'
H H 0.0000 0.0000 'International Tables Vol C Tables 4.2.6.8 and 6.1.1.4'
O O 0.0106 0.0060 'International Tables Vol C Tables 4.2.6.8 and 6.1.1.4'
F F 0.0171 0.0103 'International Tables Vol C Tables 4.2.6.8 and 6.1.1.4'
Cl Cl 0.1484 0.1585 'International Tables Vol C Tables 4.2.6.8 and 6.1.1.4'

loop_
_geom_angle_atom_site_label_1
_geom_angle_atom_site_label_2
_geom_angle_atom_site_label_3
_geom_angle
_geom_angle_site_symmetry_1
_geom_angle_site_symmetry_3
_geom_angle_publ_flag
C2 C1 C6 117.76(16) . . ?
C1 C2 C3 120.68(17) . . ?
C4 C3 C2 121.31(17) . . ?
C3 C4 C5 118.39(17) . . ?
C4 C5 C6 120.22(15) . . ?
C4 C5 C9 127.79(15) . . ?
C6 C5 C9 111.99(14) . . ?
C5 C6 C1 121.55(15) . . ?
C5 C6 C7 110.02(13) . . ?
C1 C6 C7 128.43(15) . . ?
O10 C7 C6 127.41(14) . . ?
O10 C7 C8 126.27(15) . . ?
C6 C7 C8 106.31(13) . . ?
C25 C8 C7 123.42(14) . . ?
C25 C8 C9 127.66(14) . . ?
C7 C8 C9 108.90(13) . . ?
C11 C9 C5 112.48(13) . . ?
C11 C9 C8 113.75(13) . . ?
C5 C9 C8 102.64(12) . . ?
C16 C11 C12 118.55(16) . . ?
C16 C11 C9 120.33(15) . . ?
C12 C11 C9 121.12(15) . . ?
C11 C12 C13 121.07(18) . . ?
C14 C13 C12 117.93(19) . . ?
C15 C14 F17 118.47(19) . . ?
C15 C14 C13 123.01(18) . . ?
F17 C14 C13 118.5(2) . . ?
C14 C15 C16 118.25(18) . . ?
C11 C16 C15 121.17(18) . . ?
C23 C18 C19 118.35(16) . . ?
C20 C19 C18 121.43(17) . . ?
C21 C20 C19 120.71(16) . . ?
C20 C21 C22 117.68(16) . . ?
C23 C22 C21 121.88(15) . . ?
C23 C22 C26 109.96(13) . . ?
C21 C22 C26 128.12(15) . . ?
C18 C23 C22 119.95(15) . . ?
C18 C23 C24 128.10(15) . . ?
C22 C23 C24 111.95(14) . . ?
C28 C24 C23 112.27(13) . . ?
C28 C24 C25 112.56(13) . . ?
C23 C24 C25 102.79(12) . . ?
C8 C25 C26 124.48(14) . . ?
C8 C25 C24 126.79(13) . . ?
C26 C25 C24 108.73(13) . . ?
O27 C26 C22 127.28(14) . . ?
O27 C26 C25 126.05(14) . . ?
C22 C26 C25 106.52(13) . . ?
C29 C28 C33 118.40(16) . . ?
C29 C28 C24 121.00(14) . . ?
C33 C28 C24 120.60(15) . . ?
C28 C29 C30 121.20(18) . . ?
C31 C30 C29 117.70(19) . . ?
C32 C31 F34 118.8(2) . . ?
C32 C31 C30 123.07(18) . . ?
F34 C31 C30 118.1(2) . . ?
C31 C32 C33 118.34(19) . . ?
C32 C33 C28 121.27(19) . . ?
Cl37 C35 Cl36 112.53(11) . . ?

loop_
_geom_bond_atom_site_label_1
_geom_bond_atom_site_label_2
_geom_bond_distance
_geom_bond_site_symmetry_2
_geom_bond_publ_flag
C1 C2 1.380(3) . ?
C1 C6 1.397(2) . ?
C2 C3 1.396(3) . ?
C3 C4 1.383(3) . ?
C4 C5 1.386(2) . ?
C5 C6 1.390(2) . ?
C5 C9 1.522(2) . ?
C6 C7 1.471(2) . ?
C7 O10 1.2193(19) . ?
C7 C8 1.508(2) . ?
C8 C25 1.342(2) . ?
C8 C9 1.523(2) . ?
C9 C11 1.517(2) . ?
C11 C16 1.385(2) . ?
C11 C12 1.386(2) . ?
C12 C13 1.388(3) . ?
C13 C14 1.374(3) . ?
C14 C15 1.359(3) . ?
C14 F17 1.364(2) . ?
C15 C16 1.387(3) . ?
C18 C23 1.386(2) . ?
C18 C19 1.389(2) . ?
C19 C20 1.388(3) . ?
C20 C21 1.381(2) . ?
C21 C22 1.396(2) . ?
C22 C23 1.388(2) . ?
C22 C26 1.473(2) . ?
C23 C24 1.522(2) . ?
C24 C28 1.520(2) . ?
C24 C25 1.522(2) . ?
C25 C26 1.505(2) . ?
C26 O27 1.2212(19) . ?
C28 C29 1.384(2) . ?
C28 C33 1.387(2) . ?
C29 C30 1.389(3) . ?
C30 C31 1.374(3) . ?
C31 C32 1.359(3) . ?
C31 F34 1.368(2) . ?
C32 C33 1.380(3) . ?
C35 Cl37 1.743(2) . ?
C35 Cl36 1.749(2) . ?
